data_1541918
loop_
_publ_author_name
'Chang, Meng-Yang'
'Cheng, Yu-Chieh'

_publ_section_title
;
 Synthesis of Substituted Tetralins and Benzosuberans via
 BF3&#x00B7;OEt2-Mediated Formal (4 + 2) and (5 + 2) Stereocontrolled
 Cycloaddition of 4-Alkenols with Veratrol.
;
_journal_issue 3
_journal_name_full 'Organic letters'
_journal_page_first 608
_journal_page_last 611
_journal_paper_doi 10.1021/acs.orglett.5b03696
_journal_volume 18
_journal_year 2016
_chemical_formula_sum 'C25 H26 O2'
_chemical_formula_weight 358.46
_space_group_crystal_system monoclinic
_space_group_IT_number 14
_space_group_name_Hall '-P 2ybc'
_space_group_name_H-M_alt 'P 1 21/c 1'
_symmetry_space_group_name_Hall '-P 2ybc'
_symmetry_space_group_name_H-M 'P 1 21/c 1'
_atom_sites_solution_hydrogens geom
_audit_creation_method SHELXL-2014/6
_cell_angle_alpha 90
_cell_angle_beta 110.299(3)
_cell_angle_gamma 90
_cell_formula_units_Z 4
_cell_length_a 10.2155(13)
_cell_length_b 18.822(2)
_cell_length_c 10.6623(15)
_cell_measurement_reflns_used 3006
_cell_measurement_temperature 100(2)
_cell_measurement_theta_max 26.1707
_cell_measurement_theta_min 2.3062
_cell_volume 1922.8(4)
_computing_cell_refinement 'SAINT V8.34A (Bruker AXS Inc., 2013)'
_computing_data_collection 'APEX2 (Bruker AXS, 2010)'
_computing_data_reduction 'SAINT V8.34A (Bruker AXS Inc., 2013)'
_computing_molecular_graphics 'SHELXTL (Sheldrick, 2008)'
_computing_publication_material SHELXTL
_computing_structure_refinement 'SHELXL-2014/6 (Sheldrick, 2014)'
_diffrn_ambient_temperature 100(2)
_diffrn_detector_area_resol_mean 8.3333
_diffrn_measured_fraction_theta_full 0.999
_diffrn_measured_fraction_theta_max 0.998
_diffrn_measurement_device_type 'Bruker APEX-II CCD'
_diffrn_measurement_method '\f and \w scans'
_diffrn_radiation_type MoK\a
_diffrn_radiation_wavelength 0.71073
_diffrn_reflns_av_R_equivalents 0.0507
_diffrn_reflns_av_unetI/netI 0.0455
_diffrn_reflns_laue_measured_fraction_full 0.999
_diffrn_reflns_laue_measured_fraction_max 0.998
_diffrn_reflns_limit_h_max 12
_diffrn_reflns_limit_h_min -10
_diffrn_reflns_limit_k_max 23
_diffrn_reflns_limit_k_min -21
_diffrn_reflns_limit_l_max 13
_diffrn_reflns_limit_l_min -13
_diffrn_reflns_number 15767
_diffrn_reflns_point_group_measured_fraction_full 0.999
_diffrn_reflns_point_group_measured_fraction_max 0.998
_diffrn_reflns_theta_full 25.242
_diffrn_reflns_theta_max 26.390
_diffrn_reflns_theta_min 2.126
_exptl_absorpt_coefficient_mu 0.077
_exptl_absorpt_correction_T_max 0.9485
_exptl_absorpt_correction_T_min 0.8585
_exptl_absorpt_correction_type multi-scan
_exptl_absorpt_process_details 'SADABS V2014/4 (Bruker AXS Inc.)'
_exptl_crystal_colour Colorless
_exptl_crystal_density_diffrn 1.238
_exptl_crystal_density_meas ?
_exptl_crystal_density_method 'not measured'
_exptl_crystal_description Lump
_exptl_crystal_F_000 768
_exptl_crystal_size_max 0.30
_exptl_crystal_size_mid 0.25
_exptl_crystal_size_min 0.25
_refine_diff_density_max 0.269
_refine_diff_density_min -0.255
_refine_diff_density_rms 0.043
_refine_ls_extinction_method none
_refine_ls_goodness_of_fit_ref 1.013
_refine_ls_hydrogen_treatment constr
_refine_ls_matrix_type full
_refine_ls_number_parameters 247
_refine_ls_number_reflns 3930
_refine_ls_number_restraints 0
_refine_ls_restrained_S_all 1.013
_refine_ls_R_factor_all 0.0583
_refine_ls_R_factor_gt 0.0417
_refine_ls_shift/su_max 0.000
_refine_ls_shift/su_mean 0.000
_refine_ls_structure_factor_coef Fsqd
_refine_ls_weighting_details 'w=1/[\s^2^(Fo^2^)+(0.0445P)^2^+0.4572P] where P=(Fo^2^+2Fc^2^)/3'
_refine_ls_weighting_scheme calc
_refine_ls_wR_factor_gt 0.0934
_refine_ls_wR_factor_ref 0.1024
_reflns_Friedel_coverage 0.000
_reflns_number_gt 3070
_reflns_number_total 3930
_reflns_threshold_expression 'I > 2\s(I)'
_cod_data_source_file ol5b03696_si_003.cif
_cod_data_source_block mo_150631LT_0m
_cod_depositor_comments
;
The following automatic conversions were performed:

'_exptl_crystal_density_meas' value 'not measured' was changed to '?'
- the value is perceived as not measured.

Automatic conversion script
Id: cif_fix_values 4268 2015-11-12 08:31:59Z antanas 

 Adding full bibliography for 1541918--1541929.cif.
;
_cod_database_code 1541918
_shelx_space_group_comment
;
The symmetry employed for this shelxl refinement is uniquely defined
by the following loop, which should always be used as a source of
symmetry information in preference to the above space-group names.
They are only intended as comments.
;
_shelxl_version_number 2014/6

loop_
_space_group_symop_operation_xyz
'x, y, z'
'-x, y+1/2, -z+1/2'
'-x, -y, -z'
'x, -y-1/2, z-1/2'

loop_
_atom_site_label
_atom_site_type_symbol
_atom_site_fract_x
_atom_site_fract_y
_atom_site_fract_z
_atom_site_U_iso_or_equiv
_atom_site_adp_type
_atom_site_occupancy
_atom_site_site_symmetry_order
_atom_site_calc_flag
_atom_site_refinement_flags_posn
_atom_site_refinement_flags_adp
O1 O 0.24495(11) 0.20600(5) 0.54717(9) 0.0194(2) Uani 1 1 d . .
O2 O 0.07810(11) 0.25864(5) 0.32604(9) 0.0223(3) Uani 1 1 d . .
C1 C 0.33581(16) 0.17549(8) 0.66931(14) 0.0214(3) Uani 1 1 d . .
H26 H 0.4313 0.1924 0.6871 0.032 Uiso 1 1 calc R U
H1 H 0.3335 0.1236 0.6615 0.032 Uiso 1 1 calc R U
H3 H 0.3049 0.1896 0.7430 0.032 Uiso 1 1 calc R U
C2 C 0.23506(15) 0.27875(7) 0.54295(13) 0.0160(3) Uani 1 1 d . .
C3 C 0.14455(14) 0.30793(7) 0.42163(13) 0.0164(3) Uani 1 1 d . .
C4 C 0.13243(14) 0.38083(7) 0.40777(13) 0.0159(3) Uani 1 1 d . .
H7 H 0.0713 0.4003 0.3263 0.019 Uiso 1 1 calc R U
C5 C 0.20859(14) 0.42716(7) 0.51153(13) 0.0145(3) Uani 1 1 d . .
C6 C 0.19690(14) 0.50780(7) 0.48887(13) 0.0147(3) Uani 1 1 d . .
H17 H 0.1178 0.5249 0.5157 0.018 Uiso 1 1 calc R U
C7 C 0.33179(15) 0.54444(7) 0.58194(13) 0.0158(3) Uani 1 1 d . .
H18 H 0.4117 0.5258 0.5578 0.019 Uiso 1 1 calc R U
C8 C 0.33076(15) 0.62460(7) 0.56819(13) 0.0160(3) Uani 1 1 d . .
C9 C 0.41788(16) 0.65880(8) 0.51204(14) 0.0205(3) Uani 1 1 d . .
H20 H 0.4748 0.6314 0.4764 0.025 Uiso 1 1 calc R U
C10 C 0.42289(17) 0.73251(8) 0.50734(15) 0.0243(4) Uani 1 1 d . .
H21 H 0.4829 0.7549 0.4684 0.029 Uiso 1 1 calc R U
C11 C 0.34108(16) 0.77358(8) 0.55890(14) 0.0220(3) Uani 1 1 d . .
H2 H 0.3458 0.8240 0.5568 0.026 Uiso 1 1 calc R U
C12 C -0.00579(16) 0.28356(8) 0.19676(13) 0.0223(3) Uani 1 1 d . .
H5 H -0.0831 0.3120 0.2041 0.033 Uiso 1 1 calc R U
H6 H -0.0431 0.2429 0.1377 0.033 Uiso 1 1 calc R U
H4 H 0.0512 0.3129 0.1596 0.033 Uiso 1 1 calc R U
C13 C 0.29556(14) 0.39805(7) 0.63234(13) 0.0148(3) Uani 1 1 d . .
C14 C 0.38527(15) 0.44275(8) 0.74977(13) 0.0175(3) Uani 1 1 d . .
H8 H 0.4850 0.4349 0.7588 0.021 Uiso 1 1 calc R U
C15 C 0.36939(17) 0.42028(8) 0.88228(13) 0.0220(3) Uani 1 1 d . .
H9 H 0.4320 0.4488 0.9555 0.033 Uiso 1 1 calc R U
H11 H 0.3934 0.3699 0.8989 0.033 Uiso 1 1 calc R U
H10 H 0.2727 0.4278 0.8770 0.033 Uiso 1 1 calc R U
C16 C 0.35532(16) 0.52170(7) 0.72643(13) 0.0191(3) Uani 1 1 d . .
H23 H 0.4347 0.5489 0.7878 0.023 Uiso 1 1 calc R U
H24 H 0.2713 0.5337 0.7482 0.023 Uiso 1 1 calc R U
C17 C 0.16572(15) 0.52925(7) 0.34395(13) 0.0157(3) Uani 1 1 d . .
C18 C 0.25015(15) 0.50578(8) 0.27357(13) 0.0174(3) Uani 1 1 d . .
H16 H 0.3270 0.4754 0.3164 0.021 Uiso 1 1 calc R U
C19 C 0.22325(16) 0.52626(8) 0.14193(14) 0.0207(3) Uani 1 1 d . .
H15 H 0.2817 0.5099 0.0954 0.025 Uiso 1 1 calc R U
C20 C 0.11141(16) 0.57059(8) 0.07793(14) 0.0228(3) Uani 1 1 d . .
H14 H 0.0926 0.5842 -0.0124 0.027 Uiso 1 1 calc R U
C21 C 0.02753(16) 0.59478(8) 0.14673(15) 0.0232(3) Uani 1 1 d . .
H13 H -0.0484 0.6257 0.1039 0.028 Uiso 1 1 calc R U
C22 C 0.05405(15) 0.57397(7) 0.27868(14) 0.0194(3) Uani 1 1 d . .
H12 H -0.0047 0.5905 0.3247 0.023 Uiso 1 1 calc R U
C23 C 0.24676(16) 0.66684(8) 0.61732(15) 0.0216(3) Uani 1 1 d . .
H19 H 0.1846 0.6447 0.6541 0.026 Uiso 1 1 calc R U
C24 C 0.25223(16) 0.74045(8) 0.61354(15) 0.0230(3) Uani 1 1 d . .
H22 H 0.1950 0.7681 0.6484 0.028 Uiso 1 1 calc R U
C25 C 0.30719(15) 0.32377(7) 0.64524(13) 0.0162(3) Uani 1 1 d . .
H25 H 0.3667 0.3040 0.7272 0.019 Uiso 1 1 calc R U

loop_
_atom_site_aniso_label
_atom_site_aniso_U_11
_atom_site_aniso_U_22
_atom_site_aniso_U_33
_atom_site_aniso_U_23
_atom_site_aniso_U_13
_atom_site_aniso_U_12
O1 0.0255(6) 0.0124(5) 0.0186(5) 0.0006(4) 0.0056(4) -0.0002(4)
O2 0.0279(6) 0.0174(6) 0.0165(5) -0.0022(4) 0.0012(4) -0.0047(4)
C1 0.0261(9) 0.0174(8) 0.0200(7) 0.0035(6) 0.0070(6) 0.0012(6)
C2 0.0170(8) 0.0148(7) 0.0193(7) 0.0008(5) 0.0102(6) -0.0008(5)
C3 0.0162(7) 0.0179(8) 0.0162(7) -0.0033(5) 0.0069(6) -0.0046(6)
C4 0.0141(7) 0.0185(8) 0.0154(7) 0.0010(5) 0.0056(6) -0.0002(6)
C5 0.0128(7) 0.0161(7) 0.0163(7) -0.0010(5) 0.0073(5) -0.0017(5)
C6 0.0125(7) 0.0148(7) 0.0173(7) -0.0014(5) 0.0060(5) 0.0001(5)
C7 0.0145(7) 0.0161(7) 0.0174(7) -0.0010(5) 0.0060(5) -0.0010(6)
C8 0.0172(7) 0.0158(7) 0.0130(6) -0.0020(5) 0.0025(5) -0.0020(6)
C9 0.0233(8) 0.0204(8) 0.0202(7) -0.0007(6) 0.0106(6) -0.0006(6)
C10 0.0292(9) 0.0207(8) 0.0268(8) 0.0029(6) 0.0147(7) -0.0035(7)
C11 0.0228(8) 0.0152(8) 0.0245(8) 0.0006(6) 0.0038(6) -0.0015(6)
C12 0.0223(8) 0.0248(8) 0.0164(7) -0.0030(6) 0.0026(6) -0.0008(6)
C13 0.0139(7) 0.0167(7) 0.0154(7) -0.0009(5) 0.0072(5) -0.0016(5)
C14 0.0177(8) 0.0186(8) 0.0155(7) -0.0006(5) 0.0049(6) -0.0020(6)
C15 0.0286(9) 0.0201(8) 0.0162(7) -0.0013(6) 0.0063(6) -0.0044(6)
C16 0.0225(8) 0.0170(8) 0.0167(7) -0.0032(6) 0.0055(6) -0.0045(6)
C17 0.0156(7) 0.0125(7) 0.0175(7) -0.0019(5) 0.0040(5) -0.0037(5)
C18 0.0157(7) 0.0164(8) 0.0188(7) 0.0002(5) 0.0044(6) 0.0003(6)
C19 0.0241(8) 0.0196(8) 0.0195(7) -0.0026(6) 0.0089(6) -0.0037(6)
C20 0.0287(9) 0.0193(8) 0.0170(7) 0.0033(6) 0.0037(6) -0.0042(6)
C21 0.0227(8) 0.0157(8) 0.0258(8) 0.0039(6) 0.0015(6) 0.0006(6)
C22 0.0173(8) 0.0156(8) 0.0243(7) -0.0004(6) 0.0062(6) 0.0001(6)
C23 0.0203(8) 0.0208(8) 0.0268(8) 0.0018(6) 0.0119(6) 0.0004(6)
C24 0.0236(8) 0.0194(8) 0.0264(8) -0.0027(6) 0.0091(7) 0.0026(6)
C25 0.0157(7) 0.0189(8) 0.0140(6) 0.0018(5) 0.0051(5) -0.0004(6)

loop_
_atom_type_symbol
_atom_type_description
_atom_type_scat_dispersion_real
_atom_type_scat_dispersion_imag
_atom_type_scat_source
C C 0.0033 0.0016 'International Tables Vol C Tables 4.2.6.8 and 6.1.1.4'
H H 0.0000 0.0000 'International Tables Vol C Tables 4.2.6.8 and 6.1.1.4'
O O 0.0106 0.0060 'International Tables Vol C Tables 4.2.6.8 and 6.1.1.4'

loop_
_geom_angle_atom_site_label_1
_geom_angle_atom_site_label_2
_geom_angle_atom_site_label_3
_geom_angle
C2 O1 C1 116.55(11)
C3 O2 C12 118.18(11)
O1 C1 H26 109.5
O1 C1 H1 109.5
H26 C1 H1 109.5
O1 C1 H3 109.5
H26 C1 H3 109.5
H1 C1 H3 109.5
O1 C2 C25 125.13(12)
O1 C2 C3 115.76(12)
C25 C2 C3 119.10(13)
O2 C3 C4 126.14(12)
O2 C3 C2 114.53(12)
C4 C3 C2 119.31(12)
C3 C4 C5 121.70(13)
C3 C4 H7 119.2
C5 C4 H7 119.2
C13 C5 C4 118.76(13)
C13 C5 C6 121.49(12)
C4 C5 C6 119.73(12)
C17 C6 C5 113.58(11)
C17 C6 C7 111.00(11)
C5 C6 C7 109.59(11)
C17 C6 H17 107.5
C5 C6 H17 107.5
C7 C6 H17 107.5
C8 C7 C16 111.59(11)
C8 C7 C6 113.92(11)
C16 C7 C6 108.23(11)
C8 C7 H18 107.6
C16 C7 H18 107.6
C6 C7 H18 107.6
C9 C8 C23 117.74(13)
C9 C8 C7 121.22(13)
C23 C8 C7 120.97(13)
C10 C9 C8 120.97(14)
C10 C9 H20 119.5
C8 C9 H20 119.5
C11 C10 C9 120.55(14)
C11 C10 H21 119.7
C9 C10 H21 119.7
C10 C11 C24 119.30(14)
C10 C11 H2 120.3
C24 C11 H2 120.3
O2 C12 H5 109.5
O2 C12 H6 109.5
H5 C12 H6 109.5
O2 C12 H4 109.5
H5 C12 H4 109.5
H6 C12 H4 109.5
C5 C13 C25 119.01(12)
C5 C13 C14 123.35(13)
C25 C13 C14 117.56(12)
C16 C14 C13 112.08(11)
C16 C14 C15 109.89(12)
C13 C14 C15 112.24(12)
C16 C14 H8 107.5
C13 C14 H8 107.5
C15 C14 H8 107.5
C14 C15 H9 109.5
C14 C15 H11 109.5
H9 C15 H11 109.5
C14 C15 H10 109.5
H9 C15 H10 109.5
H11 C15 H10 109.5
C14 C16 C7 112.91(11)
C14 C16 H23 109.0
C7 C16 H23 109.0
C14 C16 H24 109.0
C7 C16 H24 109.0
H23 C16 H24 107.8
C22 C17 C18 118.27(13)
C22 C17 C6 120.96(13)
C18 C17 C6 120.76(12)
C19 C18 C17 120.86(14)
C19 C18 H16 119.6
C17 C18 H16 119.6
C18 C19 C20 120.30(14)
C18 C19 H15 119.8
C20 C19 H15 119.8
C21 C20 C19 119.51(13)
C21 C20 H14 120.2
C19 C20 H14 120.2
C20 C21 C22 120.22(14)
C20 C21 H13 119.9
C22 C21 H13 119.9
C21 C22 C17 120.84(14)
C21 C22 H12 119.6
C17 C22 H12 119.6
C24 C23 C8 121.39(14)
C24 C23 H19 119.3
C8 C23 H19 119.3
C11 C24 C23 120.03(14)
C11 C24 H22 120.0
C23 C24 H22 120.0
C2 C25 C13 122.08(13)
C2 C25 H25 119.0
C13 C25 H25 119.0

loop_
_geom_bond_atom_site_label_1
_geom_bond_atom_site_label_2
_geom_bond_distance
O1 C2 1.3727(17)
O1 C1 1.4313(17)
O2 C3 1.3712(16)
O2 C12 1.4265(17)
C1 H26 0.9800
C1 H1 0.9800
C1 H3 0.9800
C2 C25 1.3758(19)
C2 C3 1.4142(19)
C3 C4 1.381(2)
C4 C5 1.4117(19)
C4 H7 0.9500
C5 C13 1.3981(18)
C5 C6 1.5351(19)
C6 C17 1.5200(18)
C6 C7 1.5525(19)
C6 H17 1.0000
C7 C8 1.516(2)
C7 C16 1.5355(18)
C7 H18 1.0000
C8 C9 1.391(2)
C8 C23 1.398(2)
C9 C10 1.390(2)
C9 H20 0.9500
C10 C11 1.385(2)
C10 H21 0.9500
C11 C24 1.385(2)
C11 H2 0.9500
C12 H5 0.9800
C12 H6 0.9800
C12 H4 0.9800
C13 C25 1.406(2)
C13 C14 1.5229(18)
C14 C16 1.520(2)
C14 C15 1.5364(19)
C14 H8 1.0000
C15 H9 0.9800
C15 H11 0.9800
C15 H10 0.9800
C16 H23 0.9900
C16 H24 0.9900
C17 C22 1.394(2)
C17 C18 1.397(2)
C18 C19 1.3879(19)
C18 H16 0.9500
C19 C20 1.388(2)
C19 H15 0.9500
C20 C21 1.384(2)
C20 H14 0.9500
C21 C22 1.393(2)
C21 H13 0.9500
C22 H12 0.9500
C23 C24 1.388(2)
C23 H19 0.9500
C24 H22 0.9500
C25 H25 0.9500
